data_4073455
loop_
_publ_author_name
'Chanda, Nripen'
'Sharp, Paul R.'

_publ_section_title
;
 Bromination of a Naphthalene Platinacycle
;
_journal_issue 14
_journal_name_full Organometallics
_journal_page_first 3368
_journal_paper_doi 10.1021/om7003404
_journal_volume 26
_journal_year 2007
_chemical_formula_moiety 'C22 H36 Br2 P2 Pt'
_chemical_formula_sum 'C22 H36 Br2 P2 Pt'
_chemical_formula_weight 717.36
_chemical_name_systematic
; 
 ? 
;
_space_group_IT_number 14
_symmetry_cell_setting monoclinic
_symmetry_space_group_name_Hall '-P 2ybc'
_symmetry_space_group_name_H-M 'P 1 21/c 1'
_atom_sites_solution_hydrogens geom
_atom_sites_solution_primary direct
_atom_sites_solution_secondary difmap
_audit_creation_method SHELXL-97
_cell_angle_alpha 90.00
_cell_angle_beta 97.411(2)
_cell_angle_gamma 90.00
_cell_formula_units_Z 4
_cell_length_a 8.3343(9)
_cell_length_b 18.2838(19)
_cell_length_c 16.5594(18)
_cell_measurement_reflns_used 8231
_cell_measurement_temperature 173(2)
_cell_measurement_theta_max 27.14
_cell_measurement_theta_min 2.23
_cell_volume 2502.3(5)
_computing_cell_refinement 'SMART (Bruker, 1998)'
_computing_data_collection 'SMART (Bruker, 1998)'
_computing_data_reduction 'SAINT (Bruker, 1998)'
_computing_molecular_graphics
;
 L. J. Barbour, X-Seed - Graphical Interface to
 SHELX-97 and POV-Ray, 1999
;
_computing_publication_material WinGX
_computing_structure_refinement
;
 SHELXL-97 (Sheldrick, 1997), L. J. Barbour, X-Seed - Graphical Interface to
 SHELX-97 and POV-Ray, 1999
;
_computing_structure_solution 'SHELXS-97 (Sheldrick, 1990)'
_diffrn_ambient_temperature 173(2)
_diffrn_measured_fraction_theta_full 0.987
_diffrn_measured_fraction_theta_max 0.987
_diffrn_measurement_device_type 'Bruker P4'
_diffrn_measurement_method 'phi and omega scans'
_diffrn_radiation_monochromator graphite
_diffrn_radiation_source 'sealed tube'
_diffrn_radiation_type MoK\a
_diffrn_radiation_wavelength 0.71073
_diffrn_reflns_av_R_equivalents 0.0373
_diffrn_reflns_av_sigmaI/netI 0.0417
_diffrn_reflns_limit_h_max 10
_diffrn_reflns_limit_h_min -10
_diffrn_reflns_limit_k_max 23
_diffrn_reflns_limit_k_min -20
_diffrn_reflns_limit_l_max 21
_diffrn_reflns_limit_l_min -21
_diffrn_reflns_number 17452
_diffrn_reflns_theta_full 27.17
_diffrn_reflns_theta_max 27.17
_diffrn_reflns_theta_min 1.67
_diffrn_standards_decay_% 0.0
_exptl_absorpt_coefficient_mu 8.935
_exptl_absorpt_correction_T_max 0.3475
_exptl_absorpt_correction_T_min 0.1077
_exptl_absorpt_correction_type multi-scan
_exptl_absorpt_process_details
;
 Data were corrected for decay and absorption using the program SADABS 
 based on the method of R.H. Blessing (Acta Cryst. A51, 33-38, 1995).   
;
_exptl_crystal_colour GREY
_exptl_crystal_density_diffrn 1.904
_exptl_crystal_density_method 'not measured'
_exptl_crystal_description PLATE
_exptl_crystal_F_000 1384
_exptl_crystal_size_max 0.45
_exptl_crystal_size_mid 0.15
_exptl_crystal_size_min 0.15
_refine_diff_density_max 4.263
_refine_diff_density_min -1.579
_refine_diff_density_rms 0.210
_refine_ls_extinction_method none
_refine_ls_goodness_of_fit_ref 1.066
_refine_ls_hydrogen_treatment mixed
_refine_ls_matrix_type full
_refine_ls_number_parameters 242
_refine_ls_number_reflns 5490
_refine_ls_number_restraints 60
_refine_ls_restrained_S_all 1.103
_refine_ls_R_factor_all 0.0655
_refine_ls_R_factor_gt 0.0479
_refine_ls_shift/su_max 0.001
_refine_ls_shift/su_mean 0.000
_refine_ls_structure_factor_coef Fsqd
_refine_ls_weighting_details 'calc w=1/[\s^2^(Fo^2^)+(0.0651P)^2^+15.5370P], P=(Fo^2^+2Fc^2^)/3'
_refine_ls_weighting_scheme calc
_refine_ls_wR_factor_gt 0.1188
_refine_ls_wR_factor_ref 0.1282
_reflns_number_gt 4334
_reflns_number_total 5490
_reflns_threshold_expression >2sigma(I)
_cod_data_source_file om7003404-file002.cif
_cod_data_source_block cis-Pt(8-bromonaphthalen-1-yl)(Br)(PEt3)2_(cis-2)
_cod_depositor_comments
;
The following automatic conversions were performed:

'_symmetry_cell_setting' value 'Monoclinic' changed to 'monoclinic'
according to /home/saulius/struct/CIF-dictionaries/cif_core.dic
dictionary named 'cif_core.dic' version 2.4.1 from 2010-06-29.

Automatic conversion script
Id: cif_fix_values 1715 2011-07-08 13:25:40Z adriana 
;
_cod_original_sg_symbol_H-M 'P2(1)/c  '
_cod_database_code 4073455

loop_
_symmetry_equiv_pos_as_xyz
'x, y, z'
'-x, y+1/2, -z+1/2'
'-x, -y, -z'
'x, -y-1/2, z-1/2'

loop_
_atom_site_label
_atom_site_type_symbol
_atom_site_fract_x
_atom_site_fract_y
_atom_site_fract_z
_atom_site_U_iso_or_equiv
_atom_site_adp_type
_atom_site_occupancy
_atom_site_symmetry_multiplicity
_atom_site_calc_flag
_atom_site_refinement_flags
_atom_site_disorder_assembly
_atom_site_disorder_group
Pt1 Pt 0.29754(4) 0.686184(17) 0.372794(17) 0.02604(11) Uani 1 1 d . A .
Br1 Br 0.55198(11) 0.62873(6) 0.33656(6) 0.0432(2) Uani 1 1 d . . .
P1 P 0.0821(3) 0.74722(18) 0.4051(2) 0.0616(9) Uani 1 1 d D . .
C1 C 0.4314(10) 0.7811(5) 0.3897(5) 0.0331(18) Uani 1 1 d . . .
Br2 Br 0.45857(19) 0.68182(6) 0.55867(6) 0.0661(4) Uani 1 1 d . A .
P2 P 0.1770(3) 0.57481(12) 0.33242(12) 0.0301(5) Uani 1 1 d . . .
C2 C 0.4368(12) 0.8190(5) 0.3098(8) 0.052(3) Uani 1 1 d . A .
H2 H 0.3922 0.7984 0.2591 0.062 Uiso 1 1 calc R . .
C3 C 0.5144(16) 0.8882(7) 0.3166(7) 0.061(3) Uani 1 1 d . . .
H3 H 0.5270 0.9131 0.2675 0.073 Uiso 1 1 calc R A .
C4 C 0.5715(18) 0.9214(7) 0.3871(8) 0.072(4) Uani 1 1 d . A .
H4 H 0.6135 0.9696 0.3861 0.087 Uiso 1 1 calc R . .
C5 C 0.5696(14) 0.8851(7) 0.4630(7) 0.057(3) Uani 1 1 d . . .
C6 C 0.6283(16) 0.9214(8) 0.5373(8) 0.074(4) Uani 1 1 d . A .
H6 H 0.6700 0.9697 0.5354 0.088 Uiso 1 1 calc R . .
C7 C 0.6258(15) 0.8882(8) 0.6114(7) 0.065(3) Uani 1 1 d . . .
H7 H 0.6611 0.9137 0.6604 0.078 Uiso 1 1 calc R A .
C8 C 0.5715(13) 0.8172(7) 0.6136(6) 0.055(3) Uani 1 1 d . A .
H8 H 0.5739 0.7932 0.6646 0.065 Uiso 1 1 calc R . .
C9 C 0.5140(12) 0.7804(6) 0.5434(6) 0.040(2) Uani 1 1 d . . .
C10 C 0.5050(10) 0.8143(5) 0.4634(5) 0.0336(19) Uani 1 1 d . A .
C11 C -0.1024(17) 0.7525(9) 0.3384(8) 0.047(4) Uiso 0.597(19) 1 d PD A 1
H11A H -0.1542 0.7037 0.3341 0.056 Uiso 0.597(19) 1 calc PR A 1
H11B H -0.1767 0.7867 0.3614 0.056 Uiso 0.597(19) 1 calc PR A 1
C12 C -0.076(3) 0.7779(13) 0.2559(9) 0.066(6) Uiso 0.597(19) 1 d PD A 1
H12A H -0.1796 0.7800 0.2207 0.099 Uiso 0.597(19) 1 calc PR A 1
H12B H -0.0034 0.7437 0.2327 0.099 Uiso 0.597(19) 1 calc PR A 1
H12C H -0.0265 0.8267 0.2599 0.099 Uiso 0.597(19) 1 calc PR A 1
C15 C 0.1270(18) 0.8468(7) 0.4232(10) 0.046(4) Uiso 0.597(19) 1 d PD A 1
H15A H 0.2090 0.8516 0.4718 0.055 Uiso 0.597(19) 1 calc PR A 1
H15B H 0.1752 0.8664 0.3761 0.055 Uiso 0.597(19) 1 calc PR A 1
C16 C -0.014(2) 0.8919(9) 0.4355(13) 0.065(6) Uiso 0.597(19) 1 d PD A 1
H16A H 0.0204 0.9428 0.4443 0.098 Uiso 0.597(19) 1 calc PR A 1
H16B H -0.0605 0.8741 0.4832 0.098 Uiso 0.597(19) 1 calc PR A 1
H16C H -0.0947 0.8887 0.3872 0.098 Uiso 0.597(19) 1 calc PR A 1
C17 C -0.0420(11) 0.5608(6) 0.3309(6) 0.044(2) Uani 1 1 d . A .
H17A H -0.0691 0.5699 0.3864 0.053 Uiso 1 1 calc R . .
H17B H -0.0989 0.5983 0.2947 0.053 Uiso 1 1 calc R . .
C18 C -0.1105(14) 0.4855(6) 0.3031(8) 0.062(3) Uani 1 1 d . . .
H18A H -0.0923 0.4768 0.2465 0.093 Uiso 1 1 calc R A .
H18B H -0.2268 0.4843 0.3068 0.093 Uiso 1 1 calc R . .
H18C H -0.0559 0.4474 0.3381 0.093 Uiso 1 1 calc R . .
C19 C 0.2109(13) 0.5505(6) 0.2288(5) 0.046(2) Uani 1 1 d . A .
H19A H 0.3287 0.5449 0.2276 0.055 Uiso 1 1 calc R . .
H19B H 0.1599 0.5025 0.2151 0.055 Uiso 1 1 calc R . .
C20 C 0.1462(17) 0.6050(7) 0.1638(6) 0.066(3) Uani 1 1 d . . .
H20A H 0.0281 0.6079 0.1610 0.098 Uiso 1 1 calc R A .
H20B H 0.1750 0.5891 0.1110 0.098 Uiso 1 1 calc R . .
H20C H 0.1934 0.6532 0.1774 0.098 Uiso 1 1 calc R . .
C21 C 0.2713(12) 0.4972(5) 0.3902(6) 0.041(2) Uani 1 1 d . A .
H21A H 0.2222 0.4514 0.3666 0.050 Uiso 1 1 calc R . .
H21B H 0.3878 0.4961 0.3840 0.050 Uiso 1 1 calc R . .
C22 C 0.2540(15) 0.4991(6) 0.4805(6) 0.055(3) Uani 1 1 d . . .
H22A H 0.2985 0.5450 0.5042 0.082 Uiso 1 1 calc R A .
H22B H 0.3130 0.4578 0.5080 0.082 Uiso 1 1 calc R . .
H22C H 0.1393 0.4956 0.4876 0.082 Uiso 1 1 calc R . .
C13 C 0.030(3) 0.7197(18) 0.5030(12) 0.20(2) Uiso 0.597(19) 1 d PD A 1
H13A H 0.1046 0.6792 0.5217 0.238 Uiso 0.597(19) 1 calc PR A 1
H13B H 0.0600 0.7612 0.5403 0.238 Uiso 0.597(19) 1 calc PR A 1
C14 C -0.125(3) 0.6971(16) 0.5180(16) 0.108(11) Uiso 0.597(19) 1 d PD A 1
H14A H -0.1215 0.6844 0.5757 0.162 Uiso 0.597(19) 1 calc PR A 1
H14B H -0.1579 0.6543 0.4844 0.162 Uiso 0.597(19) 1 calc PR A 1
H14C H -0.2020 0.7370 0.5045 0.162 Uiso 0.597(19) 1 calc PR A 1
C15' C 0.107(3) 0.8300(8) 0.4658(11) 0.041(6) Uiso 0.403(19) 1 d PD A 2
H15C H 0.0191 0.8325 0.5003 0.049 Uiso 0.403(19) 1 calc PR A 2
H15D H 0.2107 0.8264 0.5025 0.049 Uiso 0.403(19) 1 calc PR A 2
C13' C -0.058(4) 0.6957(18) 0.4622(14) 0.126(19) Uiso 0.403(19) 1 d PD A 2
H13C H -0.1584 0.7243 0.4622 0.151 Uiso 0.403(19) 1 calc PR A 2
H13D H -0.0860 0.6491 0.4336 0.151 Uiso 0.403(19) 1 calc PR A 2
C14' C 0.007(5) 0.680(2) 0.5448(14) 0.085(12) Uiso 0.403(19) 1 d PD A 2
H14D H -0.0706 0.6506 0.5703 0.127 Uiso 0.403(19) 1 calc PR A 2
H14E H 0.0279 0.7260 0.5749 0.127 Uiso 0.403(19) 1 calc PR A 2
H14F H 0.1088 0.6528 0.5456 0.127 Uiso 0.403(19) 1 calc PR A 2
C16' C 0.108(4) 0.8977(9) 0.4201(15) 0.053(7) Uiso 0.403(19) 1 d PD A 2
H16D H 0.1233 0.9391 0.4579 0.079 Uiso 0.403(19) 1 calc PR A 2
H16E H 0.0047 0.9031 0.3850 0.079 Uiso 0.403(19) 1 calc PR A 2
H16F H 0.1966 0.8967 0.3864 0.079 Uiso 0.403(19) 1 calc PR A 2
C11' C -0.053(4) 0.7726(18) 0.3152(13) 0.125(18) Uiso 0.403(19) 1 d PD A 2
H11C H -0.1224 0.7296 0.2996 0.150 Uiso 0.403(19) 1 calc PR A 2
H11D H -0.1252 0.8114 0.3318 0.150 Uiso 0.403(19) 1 calc PR A 2
C12' C 0.005(5) 0.798(2) 0.2438(13) 0.087(12) Uiso 0.403(19) 1 d PD A 2
H12D H -0.0858 0.8066 0.2014 0.130 Uiso 0.403(19) 1 calc PR A 2
H12E H 0.0765 0.7603 0.2248 0.130 Uiso 0.403(19) 1 calc PR A 2
H12F H 0.0663 0.8430 0.2555 0.130 Uiso 0.403(19) 1 calc PR A 2

loop_
_atom_site_aniso_label
_atom_site_aniso_U_11
_atom_site_aniso_U_22
_atom_site_aniso_U_33
_atom_site_aniso_U_23
_atom_site_aniso_U_13
_atom_site_aniso_U_12
Pt1 0.02110(17) 0.03149(18) 0.02522(16) 0.00346(12) 0.00182(11) 0.00105(13)
Br1 0.0250(5) 0.0547(6) 0.0502(5) -0.0022(4) 0.0066(4) 0.0069(4)
P1 0.0260(14) 0.0638(19) 0.096(2) -0.0291(17) 0.0115(14) 0.0023(13)
C1 0.019(4) 0.040(5) 0.040(4) -0.002(4) 0.003(3) -0.001(4)
Br2 0.1073(11) 0.0504(7) 0.0351(5) 0.0075(4) -0.0116(6) -0.0031(6)
P2 0.0276(11) 0.0341(12) 0.0287(10) -0.0019(9) 0.0046(8) 0.0006(9)
C2 0.029(5) 0.023(4) 0.113(9) -0.001(5) 0.043(6) -0.004(4)
C3 0.074(8) 0.062(7) 0.052(6) 0.008(5) 0.024(6) -0.026(6)
C4 0.096(11) 0.061(8) 0.064(7) 0.002(6) 0.025(7) -0.040(7)
C5 0.055(7) 0.065(7) 0.052(6) -0.011(5) 0.015(5) -0.020(6)
C6 0.072(9) 0.086(10) 0.063(8) -0.031(7) 0.008(6) -0.032(7)
C7 0.056(8) 0.083(9) 0.053(7) -0.019(6) -0.001(5) -0.014(7)
C8 0.044(6) 0.091(9) 0.028(4) -0.017(5) 0.000(4) 0.012(6)
C9 0.031(5) 0.049(6) 0.040(5) -0.002(4) 0.002(4) 0.003(4)
C10 0.019(4) 0.043(5) 0.039(4) 0.000(4) 0.004(3) 0.002(4)
C17 0.027(5) 0.049(6) 0.056(6) -0.013(5) 0.009(4) -0.005(4)
C18 0.041(6) 0.053(7) 0.091(9) -0.020(6) 0.004(6) -0.012(5)
C19 0.047(6) 0.059(6) 0.033(4) -0.014(4) 0.010(4) 0.002(5)
C20 0.079(9) 0.089(9) 0.028(5) 0.002(5) 0.001(5) 0.012(7)
C21 0.043(6) 0.034(5) 0.048(5) 0.007(4) 0.011(4) 0.008(4)
C22 0.067(8) 0.054(7) 0.043(5) 0.011(5) 0.007(5) 0.010(6)

loop_
_atom_type_symbol
_atom_type_description
_atom_type_scat_dispersion_real
_atom_type_scat_dispersion_imag
_atom_type_scat_source
C C 0.0033 0.0016 'International Tables Vol C Tables 4.2.6.8 and 6.1.1.4'
H H 0.0000 0.0000 'International Tables Vol C Tables 4.2.6.8 and 6.1.1.4'
P P 0.1023 0.0942 'International Tables Vol C Tables 4.2.6.8 and 6.1.1.4'
Br Br -0.2901 2.4595 'International Tables Vol C Tables 4.2.6.8 and 6.1.1.4'
Pt Pt -1.7033 8.3905 'International Tables Vol C Tables 4.2.6.8 and 6.1.1.4'

loop_
_geom_angle_atom_site_label_1
_geom_angle_atom_site_label_2
_geom_angle_atom_site_label_3
_geom_angle
C1 Pt1 P1 89.1(2)
C1 Pt1 P2 168.5(2)
P1 Pt1 P2 100.07(10)
C1 Pt1 Br1 85.7(2)
P1 Pt1 Br1 174.80(9)
P2 Pt1 Br1 84.94(6)
C11 P1 C13 106.6(8)
C11 P1 C11' 22.6(9)
C13 P1 C11' 128.0(14)
C11 P1 C15' 109.2(10)
C13 P1 C15' 76.1(11)
C11' P1 C15' 104.9(10)
C11 P1 C13' 78.1(10)
C13 P1 C13' 32.6(10)
C11' P1 C13' 100.7(10)
C15' P1 C13' 100.2(10)
C11 P1 C15 100.7(7)
C13 P1 C15 101.1(9)
C11' P1 C15 88.4(11)
C15' P1 C15 25.1(7)
C13' P1 C15 122.5(12)
C11 P1 Pt1 122.4(6)
C13 P1 Pt1 111.6(12)
C11' P1 Pt1 111.5(12)
C15' P1 Pt1 120.6(8)
C13' P1 Pt1 116.5(13)
C15 P1 Pt1 111.9(5)
C10 C1 C2 120.0(8)
C10 C1 Pt1 129.7(7)
C2 C1 Pt1 110.2(6)
C19 P2 C21 101.2(5)
C19 P2 C17 103.0(5)
C21 P2 C17 104.9(5)
C19 P2 Pt1 111.6(4)
C21 P2 Pt1 112.8(3)
C17 P2 Pt1 121.1(3)
C3 C2 C1 114.0(11)
C4 C3 C2 125.3(11)
C3 C4 C5 120.8(11)
C10 C5 C4 118.8(10)
C10 C5 C6 121.0(11)
C4 C5 C6 120.2(11)
C7 C6 C5 121.4(13)
C6 C7 C8 119.0(11)
C9 C8 C7 121.2(11)
C8 C9 C10 122.2(10)
C8 C9 Br2 114.8(8)
C10 C9 Br2 123.0(7)
C5 C10 C1 120.8(9)
C5 C10 C9 115.0(9)
C1 C10 C9 124.2(8)
C12 C11 P1 111.6(11)
C16 C15 P1 114.9(11)
C18 C17 P2 117.3(7)
C20 C19 P2 115.0(7)
C22 C21 P2 114.1(7)
C14 C13 P1 125.0(16)
C16' C15' P1 115.5(13)
C14' C13' P1 114.0(15)
C12' C11' P1 121.7(18)

loop_
_geom_bond_atom_site_label_1
_geom_bond_atom_site_label_2
_geom_bond_distance
Pt1 C1 2.063(9)
Pt1 P1 2.237(3)
Pt1 P2 2.330(2)
Pt1 Br1 2.5077(10)
P1 C11 1.775(13)
P1 C13 1.803(16)
P1 C11' 1.808(17)
P1 C15' 1.814(15)
P1 C13' 1.849(18)
P1 C15 1.875(13)
C1 C10 1.428(12)
C1 C2 1.498(15)
Br2 C9 1.885(10)
P2 C19 1.829(9)
P2 C21 1.831(9)
P2 C17 1.840(9)
C2 C3 1.419(14)
C3 C4 1.346(17)
C4 C5 1.424(16)
C5 C10 1.401(14)
C5 C6 1.428(15)
C6 C7 1.371(18)
C7 C8 1.377(17)
C8 C9 1.375(13)
C9 C10 1.457(13)
C11 C12 1.487(17)
C15 C16 1.468(17)
C17 C18 1.538(14)
C19 C20 1.513(15)
C21 C22 1.521(13)
C13 C14 1.406(19)
C15' C16' 1.451(18)
C13' C14' 1.432(19)
C11' C12' 1.412(19)
